data_4515921
loop_
_publ_author_name
'Lemes, Maykon A.'
'Stein, Hilarie N.'
'Gabidullin, Bulat'
'Steinmann, Stephan N.'
'Murugesu, Muralee'

_publ_section_title
;
 Tetrazine-Based Ligand Transformation Driving Metal-Metal Bond and
 Mixed-Valence Hg<sup>I</sup>/Hg<sup>II</sup>.
;
_journal_issue 8
_journal_name_full 'ACS omega'
_journal_page_first 10273
_journal_page_last 10277
_journal_paper_doi 10.1021/acsomega.8b01861
_journal_volume 3
_journal_year 2018
_chemical_formula_sum 'C37 H42 Hg4 N15 O13'
_chemical_formula_weight 1707.21
_space_group_crystal_system triclinic
_space_group_IT_number 2
_space_group_name_Hall '-P 1'
_space_group_name_H-M_alt 'P -1'
_atom_sites_solution_hydrogens geom
_audit_creation_method SHELXL-2014/7
_cell_angle_alpha 66.9360(10)
_cell_angle_beta 65.4770(10)
_cell_angle_gamma 73.2560(10)
_cell_formula_units_Z 2
_cell_length_a 13.3372(11)
_cell_length_b 13.4107(11)
_cell_length_c 15.8542(13)
_cell_measurement_reflns_used 6920
_cell_measurement_temperature 201(2)
_cell_measurement_theta_max 27.75
_cell_measurement_theta_min 2.55
_cell_volume 2346.9(3)
_computing_cell_refinement 'APEX II (Bruker, 2009)'
_computing_data_collection 'APEX II (Bruker, 2009)'
_computing_data_reduction 'SAINT (Bruker)'
_computing_molecular_graphics 'Mercury (Macrae et al., 2008)'
_computing_publication_material 'CIFTAB (Sheldrick, 1997)'
_computing_structure_refinement 'SHELXL-2014/7 (Sheldrick, 2014)'
_computing_structure_solution 'XT (Sheldrick, 2014)'
_diffrn_ambient_temperature 201(2)
_diffrn_measured_fraction_theta_full 0.998
_diffrn_measured_fraction_theta_max 0.997
_diffrn_measurement_device_type 'Bruker APEX-II CCD'
_diffrn_measurement_method '\w scans'
_diffrn_radiation_type MoK\a
_diffrn_radiation_wavelength 0.71073
_diffrn_reflns_av_R_equivalents 0.0409
_diffrn_reflns_av_unetI/netI 0.0545
_diffrn_reflns_Laue_measured_fraction_full 0.998
_diffrn_reflns_Laue_measured_fraction_max 0.997
_diffrn_reflns_limit_h_max 16
_diffrn_reflns_limit_h_min -16
_diffrn_reflns_limit_k_max 16
_diffrn_reflns_limit_k_min -16
_diffrn_reflns_limit_l_max 19
_diffrn_reflns_limit_l_min -19
_diffrn_reflns_number 25096
_diffrn_reflns_point_group_measured_fraction_full 0.998
_diffrn_reflns_point_group_measured_fraction_max 0.997
_diffrn_reflns_theta_full 25.242
_diffrn_reflns_theta_max 26.000
_diffrn_reflns_theta_min 1.486
_exptl_absorpt_coefficient_mu 13.121
_exptl_absorpt_correction_T_max 0.7456
_exptl_absorpt_correction_T_min 0.5237
_exptl_absorpt_correction_type multi-scan
_exptl_absorpt_process_details 'SADABS, Bruker (2003)'
_exptl_crystal_colour colourless
_exptl_crystal_density_diffrn 2.416
_exptl_crystal_description block
_exptl_crystal_F_000 1586
_exptl_crystal_size_max 0.199
_exptl_crystal_size_mid 0.165
_exptl_crystal_size_min 0.065
_refine_diff_density_max 2.977
_refine_diff_density_min -1.198
_refine_diff_density_rms 0.196
_refine_ls_extinction_method none
_refine_ls_goodness_of_fit_ref 0.979
_refine_ls_hydrogen_treatment constr
_refine_ls_matrix_type full
_refine_ls_number_parameters 630
_refine_ls_number_reflns 9217
_refine_ls_number_restraints 98
_refine_ls_restrained_S_all 0.984
_refine_ls_R_factor_all 0.0672
_refine_ls_R_factor_gt 0.0388
_refine_ls_shift/su_max 0.001
_refine_ls_shift/su_mean 0.000
_refine_ls_structure_factor_coef Fsqd
_refine_ls_weighting_details 'w=1/[\s^2^(Fo^2^)+(0.0557P)^2^] where P=(Fo^2^+2Fc^2^)/3'
_refine_ls_weighting_scheme calc
_refine_ls_wR_factor_gt 0.0890
_refine_ls_wR_factor_ref 0.1017
_reflns_Friedel_coverage 0.000
_reflns_number_gt 6471
_reflns_number_total 9217
_reflns_threshold_expression 'I > 2\s(I)'
_cod_data_source_file ao8b01861_si_002.cif
_cod_data_source_block shelx
_cod_database_code 4515921
_shelx_shelxl_version_number 2014/7
_shelx_space_group_comment
;
The symmetry employed for this shelxl refinement is uniquely defined
by the following loop, which should always be used as a source of
symmetry information in preference to the above space-group names.
They are only intended as comments.
;
_shelx_estimated_absorpt_t_min 0.180
_shelx_estimated_absorpt_t_max 0.483

loop_
_space_group_symop_operation_xyz
'x, y, z'
'-x, -y, -z'

loop_
_atom_site_label
_atom_site_type_symbol
_atom_site_fract_x
_atom_site_fract_y
_atom_site_fract_z
_atom_site_U_iso_or_equiv
_atom_site_adp_type
_atom_site_occupancy
_atom_site_site_symmetry_order
_atom_site_calc_flag
_atom_site_refinement_flags_posn
_atom_site_refinement_flags_adp
C1 C 0.1394(7) 0.7207(8) 0.7476(7) 0.044(2) Uani 1 1 d . .
H1 H 0.0629 0.7258 0.7578 0.053 Uiso 1 1 calc R U
C2 C 0.1805(7) 0.6460(8) 0.8157(8) 0.049(3) Uani 1 1 d . .
H2 H 0.1345 0.6001 0.8733 0.059 Uiso 1 1 calc R U
C3 C 0.2921(8) 0.6382(7) 0.7992(7) 0.046(3) Uani 1 1 d . .
H3 H 0.3234 0.5871 0.8468 0.055 Uiso 1 1 calc R U
C4 C 0.3064(7) 0.7742(7) 0.6539(7) 0.036(2) Uani 1 1 d . .
C5 C 0.3771(7) 0.8452(7) 0.5603(6) 0.034(2) Uani 1 1 d . .
C6 C 0.6500(7) 0.8961(7) 0.4392(6) 0.034(2) Uani 1 1 d . .
C7 C 0.7047(7) 0.9649(7) 0.3369(7) 0.036(2) Uani 1 1 d . .
C8 C 0.8588(8) 1.0372(8) 0.2208(7) 0.049(3) Uani 1 1 d . .
H8 H 0.9352 1.0434 0.2002 0.059 Uiso 1 1 calc R U
C9 C 0.8054(8) 1.0938(8) 0.1580(7) 0.049(3) Uani 1 1 d . .
H9 H 0.8414 1.1388 0.0943 0.059 Uiso 1 1 calc R U
C10 C 0.6913(9) 1.0831(7) 0.1918(7) 0.046(3) Uani 1 1 d . .
H10 H 0.6485 1.1240 0.1506 0.055 Uiso 1 1 calc R U
C11 C 0.4839(8) 0.4231(8) 0.9281(7) 0.044(2) Uani 1 1 d . .
H11 H 0.4108 0.4092 0.9453 0.053 Uiso 1 1 calc R U
C12 C 0.5476(8) 0.3569(8) 0.9857(7) 0.047(3) Uani 1 1 d . .
H12 H 0.5210 0.2960 1.0405 0.056 Uiso 1 1 calc R U
C13 C 0.6536(8) 0.3836(7) 0.9598(6) 0.042(2) Uani 1 1 d . .
H13 H 0.6983 0.3433 0.9995 0.050 Uiso 1 1 calc R U
C14 C 0.6248(7) 0.5246(7) 0.8264(7) 0.035(2) Uani 1 1 d . .
C15 C 0.6659(7) 0.6149(7) 0.7374(6) 0.033(2) Uani 1 1 d . .
C16 C 0.9259(7) 0.7020(7) 0.6244(7) 0.036(2) Uani 1 1 d . .
C17 C 0.9842(7) 0.7935(7) 0.5383(7) 0.041(2) Uani 1 1 d . .
C18 C 1.1434(9) 0.8672(10) 0.4433(8) 0.059(3) Uani 1 1 d . .
H18 H 1.2214 0.8645 0.4248 0.071 Uiso 1 1 calc R U
C19 C 1.0860(8) 0.9562(9) 0.3930(8) 0.048(3) Uani 1 1 d . .
H19 H 1.1228 1.0142 0.3414 0.058 Uiso 1 1 calc R U
C20 C 0.9738(9) 0.9587(8) 0.4198(8) 0.053(3) Uani 1 1 d . .
H20 H 0.9319 1.0199 0.3867 0.063 Uiso 1 1 calc R U
C21 C 0.5329(13) 0.6794(12) 0.2382(13) 0.114(6) Uani 1 1 d . .
H21A H 0.5529 0.7042 0.1671 0.170 Uiso 1 1 calc R U
H21B H 0.4639 0.6473 0.2688 0.170 Uiso 1 1 calc R U
H21C H 0.5930 0.6242 0.2568 0.170 Uiso 1 1 calc R U
C22 C 0.5153(15) 0.7765(13) 0.2724(13) 0.087(5) Uani 1 1 d . .
C23 C 0.2802(10) 1.1998(10) 0.1613(9) 0.070(4) Uani 1 1 d . .
H23A H 0.3004 1.2733 0.1232 0.105 Uiso 1 1 calc R U
H23B H 0.2052 1.2055 0.2096 0.105 Uiso 1 1 calc R U
H23C H 0.2816 1.1637 0.1176 0.105 Uiso 1 1 calc R U
C24 C 0.3619(9) 1.1337(8) 0.2124(8) 0.050(3) Uani 1 1 d . .
C25 C 1.0440(14) 0.1775(11) 0.8744(12) 0.111(6) Uani 1 1 d . .
H25A H 1.1205 0.1895 0.8554 0.167 Uiso 1 1 calc R U
H25B H 1.0391 0.1513 0.8268 0.167 Uiso 1 1 calc R U
H25C H 1.0231 0.1227 0.9391 0.167 Uiso 1 1 calc R U
C26 C 0.9662(9) 0.2833(9) 0.8774(9) 0.054(3) Uani 1 1 d . .
C27 C 0.8812(9) 0.6538(10) 1.0236(8) 0.064(3) Uani 1 1 d . .
H27A H 0.8661 0.7334 0.9947 0.096 Uiso 1 1 calc R U
H27B H 0.9595 0.6321 1.0190 0.096 Uiso 1 1 calc R U
H27C H 0.8332 0.6324 1.0923 0.096 Uiso 1 1 calc R U
C28 C 0.8585(7) 0.6000(8) 0.9717(6) 0.036(2) Uani 1 1 d . .
N1 N 0.2005(6) 0.7887(6) 0.6658(6) 0.0415(19) Uani 1 1 d . .
N2 N 0.3569(6) 0.7018(6) 0.7169(5) 0.0378(18) Uani 1 1 d . .
N3 N 0.4869(6) 0.8307(6) 0.5502(5) 0.0345(18) Uani 1 1 d . .
N4 N 0.5494(6) 0.8906(6) 0.4603(5) 0.0309(17) Uani 1 1 d . .
N5 N 0.8120(6) 0.9708(6) 0.3127(6) 0.044(2) Uani 1 1 d . .
N6 N 0.6440(6) 1.0178(6) 0.2788(5) 0.0372(18) Uani 1 1 d . .
N7 N 0.5233(6) 0.5065(6) 0.8483(5) 0.0394(19) Uani 1 1 d . .
N8 N 0.6901(6) 0.4650(6) 0.8800(5) 0.0382(18) Uani 1 1 d . .
N9 N 0.7664(6) 0.6270(6) 0.7159(5) 0.0366(18) Uani 1 1 d . .
N10 N 0.8192(6) 0.7074(6) 0.6356(5) 0.0381(19) Uani 1 1 d . .
N11 N 0.9217(6) 0.8760(6) 0.4924(6) 0.0389(19) Uani 1 1 d . .
N12 N 1.0949(6) 0.7826(7) 0.5180(6) 0.048(2) Uani 1 1 d . .
Hg1 Hg 0.47101(3) 0.96189(3) 0.33162(3) 0.04152(11) Uani 1 1 d . .
Hg2 Hg 0.55603(3) 0.70245(3) 0.65946(3) 0.03494(11) Uani 1 1 d . .
Hg3 Hg 0.74931(3) 0.82423(3) 0.52585(3) 0.03831(11) Uani 1 1 d . .
Hg4 Hg 0.86864(3) 0.50794(3) 0.83145(3) 0.04288(12) Uani 1 1 d . .
O1 O 0.3333(5) 0.9132(5) 0.5015(4) 0.0426(16) Uani 1 1 d . .
O2 O 0.9788(5) 0.6324(5) 0.6741(5) 0.0517(19) Uani 1 1 d . .
O3 O 0.3215(6) 1.0729(6) 0.3017(5) 0.067(2) Uani 1 1 d . .
O4 O 0.4600(7) 1.1371(7) 0.1687(6) 0.086(3) Uani 1 1 d . .
O5 O 0.4319(12) 0.8182(11) 0.3112(11) 0.155(6) Uani 1 1 d . .
O6 O 0.5912(14) 0.8090(14) 0.2636(15) 0.217(9) Uani 1 1 d . .
O7 O 0.8921(7) 0.2911(7) 0.9517(7) 0.079(3) Uani 1 1 d . .
O8 O 0.9873(7) 0.3632(7) 0.7978(6) 0.073(2) Uani 1 1 d . .
O9 O 0.9331(5) 0.5930(6) 0.8899(5) 0.0544(19) Uani 1 1 d . .
O10 O 0.7720(6) 0.5564(6) 1.0053(5) 0.064(2) Uani 1 1 d . .
N13 N 0.6920(8) 0.5204(8) 0.4320(7) 0.062(3) Uani 1 1 d D .
O11 O 0.5892(7) 0.5745(6) 0.5651(6) 0.065(2) Uani 1 1 d D .
C29 C 0.6555(10) 0.5930(10) 0.4817(9) 0.068(3) Uani 1 1 d D .
C30 C 0.6562(12) 0.4136(11) 0.4770(11) 0.098(5) Uani 1 1 d D .
H30A H 0.7168 0.3577 0.4940 0.147 Uiso 1 1 calc R U
H30B H 0.6366 0.3971 0.4312 0.147 Uiso 1 1 calc R U
H30C H 0.5910 0.4136 0.5362 0.147 Uiso 1 1 calc R U
C31 C 0.7760(12) 0.5429(13) 0.3350(9) 0.113(6) Uani 1 1 d D .
H31A H 0.7913 0.6180 0.3129 0.169 Uiso 1 1 calc R U
H31B H 0.7487 0.5347 0.2898 0.169 Uiso 1 1 calc R U
H31C H 0.8446 0.4912 0.3371 0.169 Uiso 1 1 calc R U
N14 N 1.0965(10) 0.6734(12) 0.3530(9) 0.108(4) Uani 1 1 d D U
O12 O 0.9047(9) 0.6834(8) 0.4283(8) 0.110(4) Uani 1 1 d D U
C32 C 0.9874(12) 0.7214(15) 0.3636(12) 0.118(6) Uani 1 1 d D U
C33 C 1.1169(15) 0.5659(13) 0.4255(13) 0.143(8) Uani 1 1 d D U
H33A H 1.0460 0.5383 0.4674 0.215 Uiso 1 1 calc R U
H33B H 1.1513 0.5749 0.4655 0.215 Uiso 1 1 calc R U
H33C H 1.1670 0.5136 0.3912 0.215 Uiso 1 1 calc R U
C34 C 1.1902(16) 0.7308(18) 0.2696(16) 0.210(12) Uani 1 1 d D U
H34A H 1.1611 0.8074 0.2415 0.316 Uiso 1 1 calc R U
H34B H 1.2222 0.6942 0.2194 0.316 Uiso 1 1 calc R U
H34C H 1.2480 0.7279 0.2938 0.316 Uiso 1 1 calc R U
N15 N 0.289(2) 0.9873(19) 0.0489(17) 0.276(12) Uani 1 1 d D U
O13 O 0.1257(19) 0.999(2) 0.1599(17) 0.301(12) Uani 1 1 d D U
C35 C 0.179(2) 1.026(2) 0.0762(19) 0.289(14) Uani 1 1 d D U
C36 C 0.346(3) 0.903(3) 0.109(2) 0.36(2) Uani 1 1 d D U
H36A H 0.4256 0.8915 0.0704 0.539 Uiso 1 1 calc R U
H36B H 0.3374 0.9254 0.1639 0.539 Uiso 1 1 calc R U
H36C H 0.3153 0.8351 0.1336 0.539 Uiso 1 1 calc R U
C37 C 0.355(3) 1.043(3) -0.053(2) 0.46(3) Uani 1 1 d D U
H37A H 0.4334 1.0097 -0.0661 0.687 Uiso 1 1 calc R U
H37B H 0.3272 1.0354 -0.0981 0.687 Uiso 1 1 calc R U
H37C H 0.3483 1.1210 -0.0619 0.687 Uiso 1 1 calc R U

loop_
_atom_site_aniso_label
_atom_site_aniso_U_11
_atom_site_aniso_U_22
_atom_site_aniso_U_33
_atom_site_aniso_U_23
_atom_site_aniso_U_13
_atom_site_aniso_U_12
C1 0.023(5) 0.050(6) 0.057(7) -0.010(5) -0.016(5) -0.010(4)
C2 0.021(5) 0.039(6) 0.060(7) 0.001(5) 0.001(5) -0.011(4)
C3 0.038(5) 0.032(5) 0.046(6) 0.012(4) -0.013(5) -0.010(4)
C4 0.033(5) 0.028(5) 0.045(6) -0.005(4) -0.016(4) -0.007(4)
C5 0.037(5) 0.029(5) 0.038(5) -0.005(4) -0.020(4) -0.005(4)
C6 0.037(5) 0.033(5) 0.029(5) -0.002(4) -0.013(4) -0.009(4)
C7 0.034(5) 0.030(5) 0.046(6) -0.012(4) -0.011(4) -0.010(4)
C8 0.034(6) 0.047(6) 0.050(7) -0.007(5) -0.001(5) -0.014(5)
C9 0.045(6) 0.048(6) 0.043(6) 0.004(5) -0.013(5) -0.017(5)
C10 0.065(7) 0.034(5) 0.031(5) 0.002(4) -0.018(5) -0.011(5)
C11 0.039(6) 0.043(6) 0.039(6) 0.003(5) -0.013(5) -0.012(5)
C12 0.045(6) 0.048(6) 0.035(6) 0.002(5) -0.010(5) -0.016(5)
C13 0.041(6) 0.036(5) 0.027(5) 0.004(4) -0.007(4) -0.002(4)
C14 0.033(5) 0.028(5) 0.047(6) -0.016(4) -0.015(4) -0.002(4)
C15 0.026(5) 0.036(5) 0.036(5) -0.009(4) -0.013(4) -0.002(4)
C16 0.027(5) 0.042(5) 0.039(5) -0.005(4) -0.017(4) -0.007(4)
C17 0.034(5) 0.038(5) 0.048(6) -0.009(5) -0.018(5) -0.002(4)
C18 0.037(6) 0.079(8) 0.068(8) -0.025(7) -0.019(6) -0.015(6)
C19 0.038(6) 0.056(7) 0.050(6) -0.011(5) -0.013(5) -0.017(5)
C20 0.056(7) 0.045(6) 0.054(7) 0.002(5) -0.024(6) -0.020(5)
C21 0.122(13) 0.085(11) 0.179(17) -0.080(12) -0.076(13) 0.013(10)
C22 0.081(12) 0.080(11) 0.117(14) -0.039(10) -0.037(11) -0.021(9)
C23 0.065(8) 0.066(8) 0.072(8) -0.003(7) -0.040(7) -0.001(6)
C24 0.045(6) 0.037(6) 0.055(7) -0.001(5) -0.014(6) -0.013(5)
C25 0.146(15) 0.056(9) 0.141(15) -0.031(9) -0.079(13) 0.019(9)
C26 0.043(7) 0.050(7) 0.058(8) -0.005(6) -0.020(6) -0.005(5)
C27 0.066(8) 0.080(8) 0.066(8) -0.035(7) -0.036(7) -0.002(6)
C28 0.019(4) 0.055(6) 0.024(5) 0.001(4) -0.010(4) -0.006(4)
N1 0.030(4) 0.039(4) 0.048(5) -0.005(4) -0.015(4) -0.006(3)
N2 0.027(4) 0.036(4) 0.041(5) -0.004(4) -0.008(4) -0.009(3)
N3 0.028(4) 0.035(4) 0.034(4) -0.001(3) -0.011(3) -0.009(3)
N4 0.031(4) 0.033(4) 0.031(4) -0.007(3) -0.014(3) -0.008(3)
N5 0.031(4) 0.044(5) 0.058(5) -0.005(4) -0.020(4) -0.012(4)
N6 0.035(4) 0.038(4) 0.029(4) 0.004(3) -0.015(4) -0.007(3)
N7 0.034(4) 0.045(5) 0.036(4) 0.000(4) -0.015(4) -0.015(4)
N8 0.040(4) 0.030(4) 0.042(5) -0.003(4) -0.019(4) -0.005(3)
N9 0.032(4) 0.032(4) 0.041(5) -0.003(4) -0.013(4) -0.008(3)
N10 0.029(4) 0.038(4) 0.042(5) 0.004(4) -0.019(4) -0.010(3)
N11 0.032(4) 0.037(4) 0.044(5) 0.003(4) -0.018(4) -0.014(3)
N12 0.036(5) 0.057(5) 0.051(5) -0.001(4) -0.020(4) -0.018(4)
Hg1 0.0369(2) 0.0422(2) 0.0408(2) 0.00037(17) -0.01975(18) -0.00835(16)
Hg2 0.02924(19) 0.0353(2) 0.0375(2) -0.00147(16) -0.01635(16) -0.00752(14)
Hg3 0.0314(2) 0.0394(2) 0.0409(2) 0.00050(16) -0.01800(17) -0.01077(15)
Hg4 0.0379(2) 0.0406(2) 0.0475(2) 0.00071(18) -0.02299(18) -0.01002(17)
O1 0.035(4) 0.046(4) 0.037(4) 0.004(3) -0.017(3) -0.009(3)
O2 0.026(3) 0.053(4) 0.054(4) 0.012(3) -0.017(3) -0.010(3)
O3 0.054(5) 0.059(5) 0.058(5) 0.017(4) -0.027(4) -0.003(4)
O4 0.050(5) 0.091(7) 0.075(6) 0.027(5) -0.024(5) -0.025(5)
O5 0.147(12) 0.115(10) 0.184(14) -0.096(10) 0.028(10) -0.050(9)
O6 0.130(13) 0.221(18) 0.35(3) -0.213(19) -0.017(15) -0.022(12)
O7 0.064(6) 0.066(5) 0.090(7) 0.008(5) -0.038(5) -0.015(5)
O8 0.078(6) 0.063(5) 0.069(6) -0.019(5) -0.024(5) -0.001(4)
O9 0.038(4) 0.064(5) 0.059(5) -0.013(4) -0.014(4) -0.016(3)
O10 0.046(4) 0.077(5) 0.059(5) -0.002(4) -0.019(4) -0.021(4)
N13 0.058(6) 0.061(6) 0.070(7) -0.030(6) -0.021(5) -0.001(5)
O11 0.072(5) 0.065(5) 0.069(6) -0.034(5) -0.021(5) -0.013(4)
C29 0.051(7) 0.080(9) 0.062(8) -0.027(7) -0.022(6) 0.017(6)
C30 0.080(10) 0.104(12) 0.137(14) -0.062(11) -0.045(10) -0.004(9)
C31 0.097(12) 0.135(15) 0.069(10) -0.041(10) -0.004(9) 0.012(10)
N14 0.083(9) 0.149(13) 0.090(9) -0.044(9) -0.015(8) -0.028(9)
O12 0.105(8) 0.097(8) 0.101(8) -0.050(7) 0.009(7) -0.017(7)
C32 0.074(11) 0.174(17) 0.118(13) -0.097(13) -0.021(10) 0.016(11)
C33 0.153(17) 0.126(16) 0.146(17) -0.054(14) -0.084(15) 0.050(13)
C34 0.15(2) 0.24(3) 0.23(3) -0.15(2) 0.02(2) -0.03(2)
N15 0.37(3) 0.23(3) 0.23(2) -0.121(18) -0.012(18) -0.12(2)
O13 0.29(2) 0.33(3) 0.21(2) -0.043(19) -0.034(16) -0.08(2)
C35 0.39(3) 0.21(2) 0.22(2) -0.06(2) -0.009(18) -0.12(2)
C36 0.48(3) 0.28(4) 0.33(3) -0.11(2) -0.11(2) -0.09(3)
C37 0.44(4) 0.47(5) 0.29(2) -0.05(3) 0.00(2) -0.10(3)

loop_
_atom_type_symbol
_atom_type_description
_atom_type_scat_dispersion_real
_atom_type_scat_dispersion_imag
_atom_type_scat_source
C C 0.0033 0.0016 'International Tables Vol C Tables 4.2.6.8 and 6.1.1.4'
H H 0.0000 0.0000 'International Tables Vol C Tables 4.2.6.8 and 6.1.1.4'
N N 0.0061 0.0033 'International Tables Vol C Tables 4.2.6.8 and 6.1.1.4'
Hg Hg -2.3894 9.2266 'International Tables Vol C Tables 4.2.6.8 and 6.1.1.4'
O O 0.0106 0.0060 'International Tables Vol C Tables 4.2.6.8 and 6.1.1.4'

loop_
_geom_angle_atom_site_label_1
_geom_angle_atom_site_label_2
_geom_angle_atom_site_label_3
_geom_angle
C2 C1 N1 123.5(8)
C2 C1 H1 118.3
N1 C1 H1 118.3
C1 C2 C3 117.7(9)
C1 C2 H2 121.2
C3 C2 H2 121.2
N2 C3 C2 120.7(9)
N2 C3 H3 119.7
C2 C3 H3 119.7
N1 C4 N2 126.4(8)
N1 C4 C5 116.0(8)
N2 C4 C5 117.6(7)
O1 C5 N3 125.5(8)
O1 C5 C4 119.3(8)
N3 C5 C4 115.1(7)
N4 C6 C7 114.8(8)
N4 C6 Hg3 129.1(6)
C7 C6 Hg3 116.1(6)
N6 C7 N5 125.2(8)
N6 C7 C6 119.1(8)
N5 C7 C6 115.7(8)
C9 C8 N5 124.6(9)
C9 C8 H8 117.7
N5 C8 H8 117.7
C8 C9 C10 116.0(9)
C8 C9 H9 122.0
C10 C9 H9 122.0
N6 C10 C9 121.2(9)
N6 C10 H10 119.4
C9 C10 H10 119.4
N7 C11 C12 121.4(9)
N7 C11 H11 119.3
C12 C11 H11 119.3
C11 C12 C13 117.3(8)
C11 C12 H12 121.3
C13 C12 H12 121.3
N8 C13 C12 119.5(9)
N8 C13 H13 120.3
C12 C13 H13 120.3
N7 C14 N8 123.6(8)
N7 C14 C15 116.5(8)
N8 C14 C15 119.9(8)
N9 C15 C14 114.8(8)
N9 C15 Hg2 128.6(7)
C14 C15 Hg2 116.5(6)
O2 C16 N10 127.1(8)
O2 C16 C17 118.8(7)
N10 C16 C17 114.1(7)
N11 C17 N12 126.9(9)
N11 C17 C16 117.8(8)
N12 C17 C16 115.3(8)
N12 C18 C19 123.5(9)
N12 C18 H18 118.2
C19 C18 H18 118.2
C20 C19 C18 117.7(10)
C20 C19 H19 121.1
C18 C19 H19 121.1
N11 C20 C19 121.2(10)
N11 C20 H20 119.4
C19 C20 H20 119.4
C22 C21 H21A 109.5
C22 C21 H21B 109.5
H21A C21 H21B 109.5
C22 C21 H21C 109.5
H21A C21 H21C 109.5
H21B C21 H21C 109.5
O5 C22 O6 115.0(19)
O5 C22 C21 125.2(16)
O6 C22 C21 119.8(18)
C24 C23 H23A 109.5
C24 C23 H23B 109.5
H23A C23 H23B 109.5
C24 C23 H23C 109.5
H23A C23 H23C 109.5
H23B C23 H23C 109.5
O4 C24 O3 123.8(10)
O4 C24 C23 119.4(10)
O3 C24 C23 116.8(9)
C26 C25 H25A 109.5
C26 C25 H25B 109.5
H25A C25 H25B 109.5
C26 C25 H25C 109.5
H25A C25 H25C 109.5
H25B C25 H25C 109.5
O7 C26 O8 123.6(11)
O7 C26 C25 120.8(12)
O8 C26 C25 115.6(12)
C28 C27 H27A 109.5
C28 C27 H27B 109.5
H27A C27 H27B 109.5
C28 C27 H27C 109.5
H27A C27 H27C 109.5
H27B C27 H27C 109.5
O10 C28 O9 119.7(9)
O10 C28 C27 122.8(9)
O9 C28 C27 117.5(9)
C4 N1 C1 115.2(8)
C3 N2 C4 116.4(7)
C3 N2 Hg2 129.6(6)
C4 N2 Hg2 113.9(5)
C5 N3 N4 112.6(7)
C5 N3 Hg2 121.9(5)
N4 N3 Hg2 124.7(5)
C6 N4 N3 122.6(7)
C6 N4 Hg1 119.0(6)
N3 N4 Hg1 117.5(5)
C7 N5 C8 114.7(8)
C10 N6 C7 118.2(8)
C10 N6 Hg1 124.9(6)
C7 N6 Hg1 116.0(5)
C14 N7 C11 118.1(8)
C13 N8 C14 120.0(8)
C13 N8 Hg4 120.5(6)
C14 N8 Hg4 119.5(6)
C15 N9 N10 123.3(7)
C15 N9 Hg4 118.8(6)
N10 N9 Hg4 117.8(5)
C16 N10 N9 113.4(7)
C16 N10 Hg3 120.7(6)
N9 N10 Hg3 125.7(5)
C17 N11 C20 116.8(8)
C17 N11 Hg3 110.9(6)
C20 N11 Hg3 129.9(6)
C17 N12 C18 113.8(8)
O3 Hg1 O5 92.8(5)
O3 Hg1 N6 124.1(3)
O5 Hg1 N6 128.6(4)
O3 Hg1 N4 138.2(3)
O5 Hg1 N4 108.9(5)
N6 Hg1 N4 68.4(2)
O3 Hg1 O1 81.5(2)
O5 Hg1 O1 88.3(4)
N6 Hg1 O1 127.8(2)
N4 Hg1 O1 64.6(2)
O3 Hg1 O6 129.3(5)
O5 Hg1 O6 46.7(5)
N6 Hg1 O6 82.1(4)
N4 Hg1 O6 89.7(5)
O1 Hg1 O6 118.4(5)
C15 Hg2 N3 160.0(3)
C15 Hg2 N2 127.3(3)
N3 Hg2 N2 71.2(2)
C15 Hg2 O11 99.6(3)
N3 Hg2 O11 86.7(3)
N2 Hg2 O11 90.0(3)
C15 Hg2 Hg3 82.2(2)
N3 Hg2 Hg3 78.10(18)
N2 Hg2 Hg3 147.74(17)
O11 Hg2 Hg3 98.19(18)
C6 Hg3 N10 161.1(3)
C6 Hg3 N11 125.5(3)
N10 Hg3 N11 72.7(2)
C6 Hg3 Hg2 82.4(2)
N10 Hg3 Hg2 80.18(18)
N11 Hg3 Hg2 151.61(18)
O8 Hg4 O9 111.9(3)
O8 Hg4 N8 105.9(3)
O9 Hg4 N8 130.9(3)
O8 Hg4 O2 90.6(3)
O9 Hg4 O2 80.5(2)
N8 Hg4 O2 129.8(2)
O8 Hg4 N9 118.3(3)
O9 Hg4 N9 116.8(2)
N8 Hg4 N9 66.8(2)
O2 Hg4 N9 63.6(2)
C5 O1 Hg1 111.8(6)
C16 O2 Hg4 116.5(5)
C24 O3 Hg1 103.3(6)
C22 O5 Hg1 105.2(12)
C22 O6 Hg1 92.7(13)
C26 O8 Hg4 106.1(7)
C28 O9 Hg4 107.2(6)
C29 N13 C30 120.9(11)
C29 N13 C31 121.0(11)
C30 N13 C31 117.9(11)
C29 O11 Hg2 118.9(8)
O11 C29 N13 122.8(12)
N13 C30 H30A 109.5
N13 C30 H30B 109.5
H30A C30 H30B 109.5
N13 C30 H30C 109.5
H30A C30 H30C 109.5
H30B C30 H30C 109.5
N13 C31 H31A 109.5
N13 C31 H31B 109.5
H31A C31 H31B 109.5
N13 C31 H31C 109.5
H31A C31 H31C 109.5
H31B C31 H31C 109.5
C32 N14 C33 117.8(13)
C32 N14 C34 119.7(15)
C33 N14 C34 122.5(14)
O12 C32 N14 125.7(17)
N14 C33 H33A 109.5
N14 C33 H33B 109.5
H33A C33 H33B 109.5
N14 C33 H33C 109.5
H33A C33 H33C 109.5
H33B C33 H33C 109.5
N14 C34 H34A 109.5
N14 C34 H34B 109.5
H34A C34 H34B 109.5
N14 C34 H34C 109.5
H34A C34 H34C 109.5
H34B C34 H34C 109.5
C35 N15 C36 127(2)
C35 N15 C37 115(2)
C36 N15 C37 118(2)
O13 C35 N15 118(3)
N15 C36 H36A 109.5
N15 C36 H36B 109.5
H36A C36 H36B 109.5
N15 C36 H36C 109.5
H36A C36 H36C 109.5
H36B C36 H36C 109.5
N15 C37 H37A 109.5
N15 C37 H37B 109.5
H37A C37 H37B 109.5
N15 C37 H37C 109.5
H37A C37 H37C 109.5
H37B C37 H37C 109.5

loop_
_geom_bond_atom_site_label_1
_geom_bond_atom_site_label_2
_geom_bond_distance
C1 C2 1.341(12)
C1 N1 1.343(11)
C1 H1 0.9500
C2 C3 1.379(12)
C2 H2 0.9500
C3 N2 1.339(10)
C3 H3 0.9500
C4 N1 1.310(10)
C4 N2 1.347(11)
C4 C5 1.499(12)
C5 O1 1.233(9)
C5 N3 1.368(10)
C6 N4 1.258(11)
C6 C7 1.499(12)
C6 Hg3 2.077(9)
C7 N6 1.336(11)
C7 N5 1.336(11)
C8 C9 1.326(13)
C8 N5 1.362(12)
C8 H8 0.9500
C9 C10 1.418(13)
C9 H9 0.9500
C10 N6 1.311(11)
C10 H10 0.9500
C11 N7 1.345(11)
C11 C12 1.385(12)
C11 H11 0.9500
C12 C13 1.410(13)
C12 H12 0.9500
C13 N8 1.321(11)
C13 H13 0.9500
C14 N7 1.321(11)
C14 N8 1.342(11)
C14 C15 1.470(12)
C15 N9 1.282(11)
C15 Hg2 2.103(8)
C16 O2 1.223(10)
C16 N10 1.343(10)
C16 C17 1.525(12)
C17 N11 1.338(11)
C17 N12 1.350(11)
C18 N12 1.358(13)
C18 C19 1.372(14)
C18 H18 0.9500
C19 C20 1.369(13)
C19 H19 0.9500
C20 N11 1.349(11)
C20 H20 0.9500
C21 C22 1.52(2)
C21 H21A 0.9800
C21 H21B 0.9800
C21 H21C 0.9800
C22 O5 1.128(17)
C22 O6 1.151(18)
C23 C24 1.498(14)
C23 H23A 0.9800
C23 H23B 0.9800
C23 H23C 0.9800
C24 O4 1.205(11)
C24 O3 1.294(11)
C25 C26 1.502(16)
C25 H25A 0.9800
C25 H25B 0.9800
C25 H25C 0.9800
C26 O7 1.202(13)
C26 O8 1.280(12)
C27 C28 1.445(14)
C27 H27A 0.9800
C27 H27B 0.9800
C27 H27C 0.9800
C28 O10 1.262(10)
C28 O9 1.284(11)
N2 Hg2 2.426(7)
N3 N4 1.369(9)
N3 Hg2 2.211(7)
N4 Hg1 2.416(7)
N6 Hg1 2.342(7)
N8 Hg4 2.348(7)
N9 N10 1.377(10)
N9 Hg4 2.509(7)
N10 Hg3 2.173(7)
N11 Hg3 2.380(7)
Hg1 O3 2.223(7)
Hg1 O5 2.303(12)
Hg1 O1 2.503(6)
Hg1 O6 2.518(14)
Hg2 O11 2.531(7)
Hg2 Hg3 2.9969(5)
Hg4 O8 2.213(8)
Hg4 O9 2.225(7)
Hg4 O2 2.506(6)
N13 C29 1.347(13)
N13 C30 1.449(13)
N13 C31 1.452(13)
O11 C29 1.221(11)
C30 H30A 0.9800
C30 H30B 0.9800
C30 H30C 0.9800
C31 H31A 0.9800
C31 H31B 0.9800
C31 H31C 0.9800
N14 C32 1.380(15)
N14 C33 1.486(15)
N14 C34 1.512(17)
O12 C32 1.226(15)
C33 H33A 0.9800
C33 H33B 0.9800
C33 H33C 0.9800
C34 H34A 0.9800
C34 H34B 0.9800
C34 H34C 0.9800
N15 C35 1.340(19)
N15 C36 1.427(19)
N15 C37 1.483(19)
O13 C35 1.178(18)
C36 H36A 0.9800
C36 H36B 0.9800
C36 H36C 0.9800
C37 H37A 0.9800
C37 H37B 0.9800
C37 H37C 0.9800

loop_
_geom_hbond_atom_site_label_D
_geom_hbond_atom_site_label_H
_geom_hbond_atom_site_label_A
_geom_hbond_distance_DH
_geom_hbond_distance_HA
_geom_hbond_distance_DA
_geom_hbond_angle_DHA
_geom_hbond_site_symmetry_A
C1 H1 O9 0.95 2.53 3.183(11) 126.0 1_455
C2 H2 O9 0.95 2.61 3.203(11) 120.5 1_455
C2 H2 O10 0.95 2.64 3.206(12) 118.5 2_667
C3 H3 N7 0.95 2.58 3.317(12) 134.8 .
C3 H3 O10 0.95 2.49 3.145(11) 125.8 2_667
C8 H8 O13 0.95 2.30 3.22(2) 161.5 1_655
C9 H9 O7 0.95 2.38 3.299(13) 163.5 1_564
C10 H10 O4 0.95 2.37 3.102(13) 133.5 .
C11 H11 O10 0.95 2.20 3.087(12) 155.9 2_667
C12 H12 O4 0.95 2.36 3.308(12) 175.9 1_546
C13 H13 O7 0.95 2.34 3.031(13) 128.8 .
C18 H18 O1 0.95 2.61 3.307(12) 130.3 1_655
C20 H20 N5 0.95 2.67 3.193(13) 115.1 .
C23 H23A O10 0.98 2.65 3.406(13) 134.3 2_676
C30 H30A N12 0.98 2.65 3.601(16) 162.5 2_766
C31 H31C O2 0.98 2.44 3.418(16) 174.8 2_766
C34 H34A O13 0.98 2.39 3.36(3) 169.3 1_655

loop_
_geom_torsion_atom_site_label_1
_geom_torsion_atom_site_label_2
_geom_torsion_atom_site_label_3
_geom_torsion_atom_site_label_4
_geom_torsion
N1 C1 C2 C3 -1.1(16)
C1 C2 C3 N2 -1.4(16)
N1 C4 C5 O1 1.3(13)
N2 C4 C5 O1 -179.2(8)
N1 C4 C5 N3 178.5(8)
N2 C4 C5 N3 -2.0(12)
N4 C6 C7 N6 3.0(13)
Hg3 C6 C7 N6 -176.8(6)
N4 C6 C7 N5 -179.4(8)
Hg3 C6 C7 N5 0.9(11)
N5 C8 C9 C10 0.5(16)
C8 C9 C10 N6 -2.3(15)
N7 C11 C12 C13 2.8(15)
C11 C12 C13 N8 -3.9(15)
N7 C14 C15 N9 -177.0(8)
N8 C14 C15 N9 2.4(13)
N7 C14 C15 Hg2 0.6(11)
N8 C14 C15 Hg2 -180.0(6)
O2 C16 C17 N11 -171.9(9)
N10 C16 C17 N11 9.0(13)
O2 C16 C17 N12 6.9(14)
N10 C16 C17 N12 -172.2(9)
N12 C18 C19 C20 -0.5(17)
C18 C19 C20 N11 -0.7(17)
N2 C4 N1 C1 -2.8(14)
C5 C4 N1 C1 176.7(8)
C2 C1 N1 C4 3.0(15)
C2 C3 N2 C4 1.7(14)
C2 C3 N2 Hg2 -175.8(7)
N1 C4 N2 C3 0.5(14)
C5 C4 N2 C3 -179.0(8)
N1 C4 N2 Hg2 178.3(8)
C5 C4 N2 Hg2 -1.1(10)
O1 C5 N3 N4 -8.2(13)
C4 C5 N3 N4 174.8(7)
O1 C5 N3 Hg2 -178.4(7)
C4 C5 N3 Hg2 4.6(11)
C7 C6 N4 N3 179.4(7)
Hg3 C6 N4 N3 -0.9(13)
C7 C6 N4 Hg1 10.2(10)
Hg3 C6 N4 Hg1 -170.2(4)
C5 N3 N4 C6 173.9(8)
Hg2 N3 N4 C6 -16.3(11)
C5 N3 N4 Hg1 -16.7(9)
Hg2 N3 N4 Hg1 153.1(4)
N6 C7 N5 C8 0.0(14)
C6 C7 N5 C8 -177.5(8)
C9 C8 N5 C7 0.5(15)
C9 C10 N6 C7 2.9(14)
C9 C10 N6 Hg1 -165.8(7)
N5 C7 N6 C10 -1.8(14)
C6 C7 N6 C10 175.7(9)
N5 C7 N6 Hg1 167.9(7)
C6 C7 N6 Hg1 -14.6(10)
N8 C14 N7 C11 -0.7(14)
C15 C14 N7 C11 178.6(8)
C12 C11 N7 C14 -0.5(14)
C12 C13 N8 C14 2.8(14)
C12 C13 N8 Hg4 -177.8(7)
N7 C14 N8 C13 -0.4(14)
C15 C14 N8 C13 -179.8(8)
N7 C14 N8 Hg4 -179.8(7)
C15 C14 N8 Hg4 0.8(11)
C14 C15 N9 N10 -179.7(8)
Hg2 C15 N9 N10 3.1(14)
C14 C15 N9 Hg4 -4.3(11)
Hg2 C15 N9 Hg4 178.5(4)
O2 C16 N10 N9 3.5(15)
C17 C16 N10 N9 -177.5(8)
O2 C16 N10 Hg3 -170.7(8)
C17 C16 N10 Hg3 8.3(11)
C15 N9 N10 C16 -177.0(9)
Hg4 N9 N10 C16 7.6(10)
C15 N9 N10 Hg3 -3.1(13)
Hg4 N9 N10 Hg3 -178.5(4)
N12 C17 N11 C20 -2.0(15)
C16 C17 N11 C20 176.7(9)
N12 C17 N11 Hg3 162.1(9)
C16 C17 N11 Hg3 -19.3(10)
C19 C20 N11 C17 1.8(15)
C19 C20 N11 Hg3 -158.6(8)
N11 C17 N12 C18 0.8(15)
C16 C17 N12 C18 -177.8(9)
C19 C18 N12 C17 0.4(16)
N3 C5 O1 Hg1 26.8(11)
C4 C5 O1 Hg1 -156.3(6)
N10 C16 O2 Hg4 -12.6(13)
C17 C16 O2 Hg4 168.4(6)
O4 C24 O3 Hg1 -12.1(14)
C23 C24 O3 Hg1 165.7(8)
O6 C22 O5 Hg1 7(3)
C21 C22 O5 Hg1 -177.0(14)
O5 C22 O6 Hg1 -6(2)
C21 C22 O6 Hg1 177.6(15)
O7 C26 O8 Hg4 2.7(15)
C25 C26 O8 Hg4 -174.7(9)
O10 C28 O9 Hg4 3.7(10)
C27 C28 O9 Hg4 -179.3(7)
Hg2 O11 C29 N13 168.7(8)
C30 N13 C29 O11 -1.8(18)
C31 N13 C29 O11 -176.2(12)
C33 N14 C32 O12 0(3)
C34 N14 C32 O12 -179.5(17)
C36 N15 C35 O13 10(3)
C37 N15 C35 O13 -166(2)
